data_4111154
loop_
_publ_author_name
'Ryan M. Moslin'
'Timothy F. Jamison'

_publ_section_title
;
 Highly Convergent Total Synthesis of (+)-Acutiphycin
;
_journal_name_full 'Journal of the American Chemical Society'
_journal_page_first 15106
_journal_page_last 15107
_journal_paper_doi 10.1021/ja0670660
_journal_volume 128
_journal_year 2006
_chemical_formula_sum 'C11 H17 O2'
_chemical_formula_weight 181.25
_chemical_name_systematic
; 
 ? 
;
_space_group_IT_number 19
_symmetry_cell_setting orthorhombic
_symmetry_space_group_name_Hall 'P 2ac 2ab'
_symmetry_space_group_name_H-M 'P 21 21 21'
_atom_sites_solution_hydrogens geom
_atom_sites_solution_primary direct
_atom_sites_solution_secondary difmap
_audit_creation_method SHELXL-97
_cell_angle_alpha 90.00
_cell_angle_beta 90.00
_cell_angle_gamma 90.00
_cell_formula_units_Z 4
_cell_length_a 6.6268(2)
_cell_length_b 11.6519(5)
_cell_length_c 13.9420(6)
_cell_measurement_reflns_used 7547
_cell_measurement_temperature 100(2)
_cell_measurement_theta_max 30.50
_cell_measurement_theta_min 2.92
_cell_volume 1076.53(7)
_computing_cell_refinement 'SAINT 5 (Bruker-AXS, 2003)'
_computing_data_collection 'SMART 5 (Bruker-AXS, 2003)'
_computing_data_reduction 'SAINT 5 (Bruker-AXS, 2003)'
_computing_molecular_graphics 'Bruker SHELXTL'
_computing_publication_material 'Bruker SHELXTL'
_computing_structure_refinement 'SHELXL-97 (Sheldrick, 1997)'
_computing_structure_solution 'SHELXS-97 (Sheldrick, 1990)'
_diffrn_ambient_temperature 100(2)
_diffrn_measured_fraction_theta_full 1.000
_diffrn_measured_fraction_theta_max 1.000
_diffrn_measurement_device_type 'Bruker Smart APEX CCD'
_diffrn_measurement_method 'omega and phi scans'
_diffrn_radiation_monochromator graphite
_diffrn_radiation_source 'fine-focus sealed tube'
_diffrn_radiation_type MoK\a
_diffrn_radiation_wavelength 0.71073
_diffrn_reflns_av_R_equivalents 0.0251
_diffrn_reflns_av_sigmaI/netI 0.0091
_diffrn_reflns_limit_h_max 9
_diffrn_reflns_limit_h_min 0
_diffrn_reflns_limit_k_max 16
_diffrn_reflns_limit_k_min 0
_diffrn_reflns_limit_l_max 19
_diffrn_reflns_limit_l_min 0
_diffrn_reflns_number 28153
_diffrn_reflns_theta_full 30.51
_diffrn_reflns_theta_max 30.51
_diffrn_reflns_theta_min 2.28
_exptl_absorpt_coefficient_mu 0.075
_exptl_absorpt_correction_T_max 0.9888
_exptl_absorpt_correction_T_min 0.9778
_exptl_absorpt_correction_type multi-scan
_exptl_absorpt_process_details sadabs
_exptl_crystal_colour colorless
_exptl_crystal_density_diffrn 1.118
_exptl_crystal_density_meas 0
_exptl_crystal_description block
_exptl_crystal_F_000 396
_exptl_crystal_size_max 0.30
_exptl_crystal_size_mid 0.15
_exptl_crystal_size_min 0.15
_refine_diff_density_max 0.349
_refine_diff_density_min -0.142
_refine_diff_density_rms 0.048
_refine_ls_abs_structure_details 'Flack H D (1983), Acta Cryst. A39, 876-881'
_refine_ls_abs_structure_Flack 3.4(10)
_refine_ls_extinction_method none
_refine_ls_goodness_of_fit_ref 1.098
_refine_ls_hydrogen_treatment mixed
_refine_ls_matrix_type full
_refine_ls_number_parameters 125
_refine_ls_number_reflns 1894
_refine_ls_number_restraints 1
_refine_ls_restrained_S_all 1.098
_refine_ls_R_factor_all 0.0354
_refine_ls_R_factor_gt 0.0343
_refine_ls_shift/su_max 0.000
_refine_ls_shift/su_mean 0.000
_refine_ls_structure_factor_coef Fsqd
_refine_ls_weighting_details 'calc w=1/[\s^2^(Fo^2^)+(0.0606P)^2^+0.1223P] where P=(Fo^2^+2Fc^2^)/3'
_refine_ls_weighting_scheme calc
_refine_ls_wR_factor_gt 0.0903
_refine_ls_wR_factor_ref 0.0921
_reflns_number_gt 1832
_reflns_number_total 1894
_reflns_threshold_expression >2sigma(I)
_cod_data_source_file ja0670660si20061002_042058.cif
_cod_data_source_block 04213
_cod_database_code 4111154

loop_
_symmetry_equiv_pos_as_xyz
'x, y, z'
'-x+1/2, -y, z+1/2'
'-x, y+1/2, -z+1/2'
'x+1/2, -y+1/2, -z'

loop_
_atom_site_label
_atom_site_type_symbol
_atom_site_fract_x
_atom_site_fract_y
_atom_site_fract_z
_atom_site_U_iso_or_equiv
_atom_site_adp_type
_atom_site_occupancy
_atom_site_symmetry_multiplicity
_atom_site_calc_flag
_atom_site_refinement_flags
O1 O 0.62934(12) -0.05086(7) 0.11483(6) 0.02042(18) Uani 1 1 d D
H1O H 0.748(2) -0.0348(14) 0.1210(12) 0.025 Uiso 1 1 d D
O2 O 0.01819(12) 0.03394(7) 0.11935(6) 0.02247(19) Uani 1 1 d .
C1 C 0.54072(15) 0.04015(8) 0.06163(7) 0.01545(19) Uani 1 1 d .
H1 H 0.6465 0.1009 0.0549 0.019 Uiso 1 1 calc R
C2 C 0.49087(17) -0.00189(9) -0.04069(8) 0.0179(2) Uani 1 1 d .
H2 H 0.4305 0.0641 -0.0765 0.022 Uiso 1 1 calc R
C3 C 0.34187(17) -0.09561(9) -0.04031(8) 0.0193(2) Uani 1 1 d .
C4 C 0.22321(19) -0.17273(10) -0.04198(9) 0.0241(2) Uani 1 1 d .
H4 H 0.1288 -0.2341 -0.0433 0.029 Uiso 1 1 calc R
C5 C 0.6833(2) -0.03824(11) -0.09391(9) 0.0270(3) Uani 1 1 d .
H5A H 0.7439 -0.1043 -0.0613 0.041 Uiso 1 1 calc R
H5B H 0.7794 0.0257 -0.0944 0.041 Uiso 1 1 calc R
H5C H 0.6494 -0.0593 -0.1600 0.041 Uiso 1 1 calc R
C6 C 0.36167(15) 0.09562(8) 0.11679(7) 0.01475(18) Uani 1 1 d .
C7 C 0.4466(2) 0.14707(10) 0.21046(8) 0.0235(2) Uani 1 1 d .
H7A H 0.5407 0.2092 0.1950 0.035 Uiso 1 1 calc R
H7B H 0.5175 0.0872 0.2466 0.035 Uiso 1 1 calc R
H7C H 0.3354 0.1774 0.2493 0.035 Uiso 1 1 calc R
C8 C 0.27289(17) 0.19343(9) 0.05645(8) 0.0199(2) Uani 1 1 d .
H8A H 0.2039 0.1614 0.0004 0.030 Uiso 1 1 calc R
H8B H 0.3818 0.2444 0.0352 0.030 Uiso 1 1 calc R
H8C H 0.1763 0.2371 0.0952 0.030 Uiso 1 1 calc R
C9 C 0.19063(15) 0.01264(9) 0.14440(7) 0.01553(19) Uani 1 1 d .
C10 C 0.23511(16) -0.08896(10) 0.20836(8) 0.0208(2) Uani 1 1 d .
H10A H 0.2810 -0.0604 0.2716 0.025 Uiso 1 1 calc R
H10B H 0.3470 -0.1338 0.1799 0.025 Uiso 1 1 calc R
C11 C 0.05530(18) -0.16799(10) 0.22326(8) 0.0216(2) Uani 1 1 d .
H11A H -0.0567 -0.1243 0.2511 0.032 Uiso 1 1 calc R
H11B H 0.0932 -0.2304 0.2668 0.032 Uiso 1 1 calc R
H11C H 0.0135 -0.2002 0.1614 0.032 Uiso 1 1 calc R

loop_
_atom_site_aniso_label
_atom_site_aniso_U_11
_atom_site_aniso_U_22
_atom_site_aniso_U_33
_atom_site_aniso_U_23
_atom_site_aniso_U_13
_atom_site_aniso_U_12
O1 0.0100(3) 0.0205(3) 0.0308(4) 0.0078(3) -0.0023(3) 0.0009(3)
O2 0.0121(3) 0.0239(4) 0.0315(4) 0.0037(3) -0.0021(3) -0.0001(3)
C1 0.0105(4) 0.0154(4) 0.0204(4) 0.0026(3) 0.0004(4) 0.0004(3)
C2 0.0173(5) 0.0176(4) 0.0188(4) 0.0010(3) 0.0031(4) 0.0010(4)
C3 0.0189(5) 0.0207(4) 0.0182(4) -0.0015(4) -0.0001(4) 0.0027(4)
C4 0.0236(5) 0.0244(5) 0.0244(5) -0.0014(4) -0.0019(5) -0.0021(4)
C5 0.0254(5) 0.0230(5) 0.0327(6) -0.0007(4) 0.0139(5) 0.0012(5)
C6 0.0111(4) 0.0153(4) 0.0179(4) 0.0000(3) -0.0004(3) -0.0006(3)
C7 0.0221(5) 0.0263(5) 0.0221(5) -0.0057(4) -0.0026(4) -0.0046(4)
C8 0.0169(4) 0.0168(4) 0.0259(5) 0.0046(4) 0.0027(4) 0.0039(4)
C9 0.0131(4) 0.0176(4) 0.0159(4) -0.0010(3) 0.0009(3) -0.0010(3)
C10 0.0147(4) 0.0253(5) 0.0223(5) 0.0085(4) -0.0003(4) -0.0023(4)
C11 0.0183(5) 0.0210(5) 0.0255(5) 0.0033(4) 0.0024(4) -0.0030(4)

loop_
_atom_type_symbol
_atom_type_description
_atom_type_scat_dispersion_real
_atom_type_scat_dispersion_imag
_atom_type_scat_source
C C 0.0033 0.0016 'International Tables Vol C Tables 4.2.6.8 and 6.1.1.4'
H H 0.0000 0.0000 'International Tables Vol C Tables 4.2.6.8 and 6.1.1.4'
O O 0.0106 0.0060 'International Tables Vol C Tables 4.2.6.8 and 6.1.1.4'

loop_
_geom_angle_atom_site_label_1
_geom_angle_atom_site_label_2
_geom_angle_atom_site_label_3
_geom_angle
O1 C1 C2 109.51(8)
O1 C1 C6 111.55(8)
C2 C1 C6 115.19(8)
C3 C2 C5 110.74(9)
C3 C2 C1 112.06(8)
C5 C2 C1 110.88(9)
C4 C3 C2 178.39(12)
C8 C6 C9 108.76(8)
C8 C6 C7 108.38(9)
C9 C6 C7 107.52(9)
C8 C6 C1 109.29(8)
C9 C6 C1 115.13(8)
C7 C6 C1 107.57(8)
O2 C9 C10 120.72(9)
O2 C9 C6 119.36(9)
C10 C9 C6 119.75(9)
C9 C10 C11 113.72(9)

loop_
_geom_bond_atom_site_label_1
_geom_bond_atom_site_label_2
_geom_bond_distance
O1 C1 1.4212(12)
O2 C9 1.2205(13)
C1 C2 1.5440(15)
C1 C6 1.5547(14)
C2 C3 1.4723(15)
C2 C5 1.5350(16)
C3 C4 1.1943(17)
C6 C8 1.5339(14)
C6 C9 1.5388(14)
C6 C7 1.5432(15)
C9 C10 1.5111(15)
C10 C11 1.5202(16)

loop_
_geom_hbond_atom_site_label_D
_geom_hbond_atom_site_label_H
_geom_hbond_atom_site_label_A
_geom_hbond_distance_DH
_geom_hbond_distance_HA
_geom_hbond_distance_DA
_geom_hbond_angle_DHA
_geom_hbond_site_symmetry_A
O1 H1O O2 0.813(14) 1.962(14) 2.7605(11) 167.3(17) 1_655
